data_4329618
loop_
_publ_author_name
'Tapash Deb'
'Gregory T. Rohde'
'Victor G. Young'
'Michael P. Jensen'

_publ_section_title
;
 Aerobic and Hydrolytic Decomposition of Pseudotetrahedral Nickel
 Phenolate Complexes
;
_journal_name_full 'Inorganic Chemistry'
_journal_page_first 7257
_journal_page_last 7270
_journal_paper_doi 10.1021/ic300551z
_journal_volume 51
_journal_year 2012
_chemical_formula_moiety 'C42 H45 B N6 Ni O'
_chemical_formula_sum 'C42 H45 B N6 Ni O'
_chemical_formula_weight 719.36
_chemical_name_common 11104a
_chemical_name_systematic
; 
 ? 
;
_space_group_IT_number 2
_symmetry_cell_setting triclinic
_symmetry_space_group_name_Hall '-P 1'
_symmetry_space_group_name_H-M 'P -1'
_atom_sites_solution_hydrogens geom
_atom_sites_solution_primary direct
_atom_sites_solution_secondary difmap
_audit_creation_method SHELXL-97
_cell_angle_alpha 84.405(1)
_cell_angle_beta 78.857(1)
_cell_angle_gamma 65.717(1)
_cell_formula_units_Z 2
_cell_length_a 10.7698(9)
_cell_length_b 11.1111(10)
_cell_length_c 17.2505(15)
_cell_measurement_reflns_used 9857
_cell_measurement_temperature 123(2)
_cell_measurement_theta_max 28.77
_cell_measurement_theta_min 2.25
_cell_volume 1845.8(3)
_computing_cell_refinement 'Bruker SAINT'
_computing_data_collection 'Bruker APEX2'
_computing_data_reduction 'Bruker SAINT'
_computing_molecular_graphics 'Bruker SHELXTL'
_computing_publication_material 'Bruker SHELXTL'
_computing_structure_refinement 'SHELXL-97 (Sheldrick, 2008)'
_computing_structure_solution 'SHELXS-97 (Sheldrick, 2008)'
_diffrn_ambient_temperature 123(2)
_diffrn_measured_fraction_theta_full 0.986
_diffrn_measured_fraction_theta_max 0.986
_diffrn_measurement_device_type 'Bruker APEX-II CCD'
_diffrn_measurement_method '\f and \w scans'
_diffrn_radiation_monochromator graphite
_diffrn_radiation_source 'sealed tube'
_diffrn_radiation_type MoK\a
_diffrn_radiation_wavelength 0.71073
_diffrn_reflns_av_R_equivalents 0.0310
_diffrn_reflns_av_sigmaI/netI 0.0366
_diffrn_reflns_limit_h_max 13
_diffrn_reflns_limit_h_min -13
_diffrn_reflns_limit_k_max 14
_diffrn_reflns_limit_k_min -14
_diffrn_reflns_limit_l_max 22
_diffrn_reflns_limit_l_min 0
_diffrn_reflns_number 22004
_diffrn_reflns_theta_full 27.48
_diffrn_reflns_theta_max 27.48
_diffrn_reflns_theta_min 2.10
_exptl_absorpt_coefficient_mu 0.568
_exptl_absorpt_correction_T_max 0.9722
_exptl_absorpt_correction_T_min 0.8711
_exptl_absorpt_correction_type multi-scan
_exptl_absorpt_process_details 'SADABS (Sheldrick, 2008/1)'
_exptl_crystal_colour green
_exptl_crystal_density_diffrn 1.294
_exptl_crystal_description block
_exptl_crystal_F_000 760
_exptl_crystal_size_max 0.22
_exptl_crystal_size_mid 0.12
_exptl_crystal_size_min 0.10
_refine_diff_density_max 0.596
_refine_diff_density_min -0.353
_refine_diff_density_rms 0.054
_refine_ls_extinction_method none
_refine_ls_goodness_of_fit_ref 1.047
_refine_ls_hydrogen_treatment constr
_refine_ls_matrix_type full
_refine_ls_number_parameters 467
_refine_ls_number_reflns 8349
_refine_ls_number_restraints 0
_refine_ls_restrained_S_all 1.047
_refine_ls_R_factor_all 0.0471
_refine_ls_R_factor_gt 0.0364
_refine_ls_shift/su_max 0.001
_refine_ls_shift/su_mean 0.000
_refine_ls_structure_factor_coef Fsqd
_refine_ls_weighting_details 'calc w=1/[\s^2^(Fo^2^)+(0.0320P)^2^+0.9509P] where P=(Fo^2^+2Fc^2^)/3'
_refine_ls_weighting_scheme calc
_refine_ls_wR_factor_gt 0.0806
_refine_ls_wR_factor_ref 0.0859
_reflns_number_gt 6959
_reflns_number_total 8349
_reflns_threshold_expression >2sigma(I)
_cod_data_source_file ic300551z_si_001_1.cif
_cod_data_source_block 11104a_1a
_cod_database_code 4329618

loop_
_symmetry_equiv_pos_as_xyz
'x, y, z'
'-x, -y, -z'

loop_
_atom_site_label
_atom_site_type_symbol
_atom_site_fract_x
_atom_site_fract_y
_atom_site_fract_z
_atom_site_U_iso_or_equiv
_atom_site_adp_type
_atom_site_occupancy
_atom_site_symmetry_multiplicity
_atom_site_calc_flag
_atom_site_refinement_flags
Ni1 Ni 0.45843(2) 0.64736(2) 0.239872(13) 0.01741(7) Uani 1 1 d .
B1 B 0.4660(2) 0.40169(19) 0.17640(12) 0.0206(4) Uani 1 1 d .
H1A H 0.4697 0.3097 0.1528 0.025 Uiso 1 1 calc R
N1 N 0.38483(15) 0.42450(14) 0.26110(8) 0.0201(3) Uani 1 1 d .
N2 N 0.38769(15) 0.51846(14) 0.30632(8) 0.0200(3) Uani 1 1 d .
N3 N 0.61370(15) 0.38874(13) 0.17819(8) 0.0196(3) Uani 1 1 d .
N4 N 0.63373(15) 0.49775(14) 0.19309(8) 0.0197(3) Uani 1 1 d .
N5 N 0.39482(15) 0.52210(14) 0.12407(8) 0.0188(3) Uani 1 1 d .
N6 N 0.37681(14) 0.64562(13) 0.14386(8) 0.0186(3) Uani 1 1 d .
C1 C 0.31757(18) 0.35497(17) 0.30441(11) 0.0220(4) Uani 1 1 d .
C2 C 0.27702(19) 0.40251(18) 0.37986(11) 0.0246(4) Uani 1 1 d .
H2A H 0.2275 0.3728 0.4236 0.030 Uiso 1 1 calc R
C3 C 0.32329(18) 0.50381(17) 0.37959(10) 0.0215(4) Uani 1 1 d .
C4 C 0.2949(2) 0.24892(18) 0.26939(11) 0.0273(4) Uani 1 1 d .
H4A H 0.2540 0.2835 0.2216 0.041 Uiso 1 1 calc R
H4B H 0.2323 0.2201 0.3079 0.041 Uiso 1 1 calc R
H4C H 0.3836 0.1737 0.2558 0.041 Uiso 1 1 calc R
C5 C 0.31187(19) 0.57816(17) 0.44885(10) 0.0230(4) Uani 1 1 d .
C6 C 0.2145(2) 0.5810(2) 0.51578(12) 0.0347(5) Uani 1 1 d .
H6A H 0.1536 0.5391 0.5153 0.042 Uiso 1 1 calc R
C7 C 0.2062(2) 0.6447(2) 0.58309(12) 0.0415(5) Uani 1 1 d .
H7A H 0.1400 0.6456 0.6285 0.050 Uiso 1 1 calc R
C8 C 0.2934(2) 0.7069(2) 0.58446(12) 0.0363(5) Uani 1 1 d .
H8A H 0.2871 0.7506 0.6306 0.044 Uiso 1 1 calc R
C9 C 0.3897(2) 0.70523(19) 0.51847(11) 0.0296(4) Uani 1 1 d .
H9A H 0.4494 0.7485 0.5190 0.035 Uiso 1 1 calc R
C10 C 0.39956(19) 0.64032(18) 0.45116(11) 0.0246(4) Uani 1 1 d .
H10A H 0.4670 0.6385 0.4062 0.030 Uiso 1 1 calc R
C11 C 0.73597(18) 0.28287(17) 0.16629(10) 0.0219(4) Uani 1 1 d .
C12 C 0.83803(19) 0.32447(18) 0.17253(10) 0.0238(4) Uani 1 1 d .
H12A H 0.9345 0.2721 0.1671 0.029 Uiso 1 1 calc R
C13 C 0.77062(18) 0.45951(17) 0.18841(10) 0.0204(4) Uani 1 1 d .
C14 C 0.7475(2) 0.14953(17) 0.14845(11) 0.0261(4) Uani 1 1 d .
H14A H 0.7041 0.1562 0.1023 0.039 Uiso 1 1 calc R
H14B H 0.7007 0.1156 0.1941 0.039 Uiso 1 1 calc R
H14C H 0.8452 0.0893 0.1372 0.039 Uiso 1 1 calc R
C15 C 0.83404(18) 0.55350(17) 0.19197(10) 0.0215(4) Uani 1 1 d .
C16 C 0.95798(19) 0.5126(2) 0.22080(12) 0.0299(4) Uani 1 1 d .
H16A H 0.9978 0.4256 0.2420 0.036 Uiso 1 1 calc R
C17 C 1.0234(2) 0.5974(2) 0.21886(13) 0.0354(5) Uani 1 1 d .
H17A H 1.1075 0.5688 0.2388 0.043 Uiso 1 1 calc R
C18 C 0.9658(2) 0.7246(2) 0.18758(12) 0.0330(5) Uani 1 1 d .
H18A H 1.0108 0.7828 0.1858 0.040 Uiso 1 1 calc R
C19 C 0.8436(2) 0.76599(19) 0.15930(11) 0.0290(4) Uani 1 1 d .
H19A H 0.8041 0.8532 0.1383 0.035 Uiso 1 1 calc R
C20 C 0.77727(19) 0.68132(18) 0.16118(11) 0.0247(4) Uani 1 1 d .
H20A H 0.6929 0.7108 0.1414 0.030 Uiso 1 1 calc R
C21 C 0.33547(18) 0.53013(17) 0.06063(10) 0.0199(4) Uani 1 1 d .
C22 C 0.27820(18) 0.66077(17) 0.03809(10) 0.0208(4) Uani 1 1 d .
H22A H 0.2289 0.6967 -0.0046 0.025 Uiso 1 1 calc R
C23 C 0.30713(17) 0.73029(17) 0.09067(10) 0.0190(3) Uani 1 1 d .
C24 C 0.3359(2) 0.41344(19) 0.02481(11) 0.0277(4) Uani 1 1 d .
H24A H 0.2901 0.3687 0.0643 0.042 Uiso 1 1 calc R
H24B H 0.4314 0.3523 0.0067 0.042 Uiso 1 1 calc R
H24C H 0.2864 0.4424 -0.0202 0.042 Uiso 1 1 calc R
C25 C 0.27565(18) 0.87246(17) 0.08543(10) 0.0198(3) Uani 1 1 d .
C26 C 0.15626(18) 0.95810(17) 0.05644(10) 0.0223(4) Uani 1 1 d .
H26A H 0.0934 0.9247 0.0455 0.027 Uiso 1 1 calc R
C27 C 0.1287(2) 1.09053(18) 0.04352(11) 0.0265(4) Uani 1 1 d .
H27A H 0.0474 1.1476 0.0237 0.032 Uiso 1 1 calc R
C28 C 0.2194(2) 1.14008(19) 0.05936(12) 0.0324(5) Uani 1 1 d .
H28A H 0.2010 1.2310 0.0499 0.039 Uiso 1 1 calc R
C29 C 0.3374(2) 1.05709(19) 0.08908(12) 0.0315(4) Uani 1 1 d .
H29A H 0.3991 1.0916 0.1006 0.038 Uiso 1 1 calc R
C30 C 0.36549(19) 0.92442(18) 0.10206(11) 0.0252(4) Uani 1 1 d .
H30A H 0.4465 0.8682 0.1224 0.030 Uiso 1 1 calc R
O1 O 0.43307(12) 0.80426(11) 0.27833(7) 0.0192(2) Uani 1 1 d .
C31 C 0.36598(17) 0.89619(16) 0.33381(9) 0.0165(3) Uani 1 1 d .
C32 C 0.44360(17) 0.94754(16) 0.36728(10) 0.0178(3) Uani 1 1 d .
C33 C 0.37640(18) 1.03940(17) 0.42689(10) 0.0204(4) Uani 1 1 d .
H33A H 0.4282 1.0732 0.4502 0.024 Uiso 1 1 calc R
C34 C 0.23541(18) 1.08260(17) 0.45288(10) 0.0225(4) Uani 1 1 d .
H34A H 0.1914 1.1436 0.4946 0.027 Uiso 1 1 calc R
C35 C 0.15888(18) 1.03624(17) 0.41758(10) 0.0212(4) Uani 1 1 d .
H35A H 0.0618 1.0678 0.4346 0.025 Uiso 1 1 calc R
C36 C 0.22173(17) 0.94410(16) 0.35751(10) 0.0179(3) Uani 1 1 d .
C37 C 0.59752(17) 0.90274(17) 0.33586(10) 0.0209(4) Uani 1 1 d .
H37A H 0.6110 0.8898 0.2778 0.025 Uiso 1 1 calc R
C38 C 0.68181(18) 0.76954(18) 0.37237(12) 0.0266(4) Uani 1 1 d .
H38A H 0.7799 0.7425 0.3498 0.040 Uiso 1 1 calc R
H38B H 0.6503 0.7030 0.3610 0.040 Uiso 1 1 calc R
H38C H 0.6692 0.7778 0.4297 0.040 Uiso 1 1 calc R
C39 C 0.65291(19) 1.00556(19) 0.34641(11) 0.0249(4) Uani 1 1 d .
H39A H 0.7468 0.9798 0.3164 0.037 Uiso 1 1 calc R
H39B H 0.6546 1.0109 0.4025 0.037 Uiso 1 1 calc R
H39C H 0.5929 1.0919 0.3271 0.037 Uiso 1 1 calc R
C40 C 0.13259(17) 0.90290(17) 0.31676(10) 0.0211(4) Uani 1 1 d .
H40A H 0.1951 0.8281 0.2812 0.025 Uiso 1 1 calc R
C41 C 0.0343(2) 0.8566(2) 0.37485(12) 0.0297(4) Uani 1 1 d .
H41A H -0.0101 0.8186 0.3457 0.045 Uiso 1 1 calc R
H41B H -0.0365 0.9319 0.4051 0.045 Uiso 1 1 calc R
H41C H 0.0863 0.7895 0.4111 0.045 Uiso 1 1 calc R
C42 C 0.0513(2) 1.0182(2) 0.26565(11) 0.0283(4) Uani 1 1 d .
H42A H -0.0038 0.9909 0.2378 0.042 Uiso 1 1 calc R
H42B H 0.1157 1.0445 0.2271 0.042 Uiso 1 1 calc R
H42C H -0.0102 1.0930 0.2994 0.042 Uiso 1 1 calc R

loop_
_atom_site_aniso_label
_atom_site_aniso_U_11
_atom_site_aniso_U_22
_atom_site_aniso_U_33
_atom_site_aniso_U_23
_atom_site_aniso_U_13
_atom_site_aniso_U_12
Ni1 0.01887(12) 0.01591(11) 0.01734(11) -0.00283(8) -0.00351(8) -0.00615(9)
B1 0.0243(10) 0.0163(9) 0.0214(10) -0.0020(7) -0.0046(8) -0.0077(8)
N1 0.0241(8) 0.0170(7) 0.0198(7) -0.0012(6) -0.0044(6) -0.0085(6)
N2 0.0227(7) 0.0186(7) 0.0188(7) -0.0026(6) -0.0038(6) -0.0079(6)
N3 0.0232(8) 0.0142(7) 0.0201(7) -0.0029(6) -0.0036(6) -0.0055(6)
N4 0.0221(7) 0.0160(7) 0.0208(7) -0.0026(6) -0.0043(6) -0.0067(6)
N5 0.0232(7) 0.0161(7) 0.0190(7) -0.0029(6) -0.0033(6) -0.0092(6)
N6 0.0213(7) 0.0153(7) 0.0193(7) -0.0027(5) -0.0037(6) -0.0069(6)
C1 0.0239(9) 0.0181(9) 0.0250(9) 0.0037(7) -0.0079(7) -0.0087(7)
C2 0.0282(10) 0.0250(9) 0.0215(9) 0.0033(7) -0.0035(8) -0.0126(8)
C3 0.0214(9) 0.0213(9) 0.0195(9) 0.0016(7) -0.0046(7) -0.0062(7)
C4 0.0339(10) 0.0258(10) 0.0268(10) 0.0030(8) -0.0092(8) -0.0157(8)
C5 0.0268(9) 0.0201(9) 0.0189(9) 0.0010(7) -0.0046(7) -0.0064(7)
C6 0.0399(12) 0.0400(12) 0.0277(11) -0.0036(9) 0.0010(9) -0.0220(10)
C7 0.0519(14) 0.0496(14) 0.0236(11) -0.0073(9) 0.0084(10) -0.0260(12)
C8 0.0528(14) 0.0343(11) 0.0217(10) -0.0065(8) -0.0027(9) -0.0177(10)
C9 0.0399(11) 0.0250(10) 0.0254(10) 0.0004(8) -0.0091(9) -0.0134(9)
C10 0.0285(10) 0.0241(9) 0.0194(9) 0.0020(7) -0.0041(7) -0.0092(8)
C11 0.0259(9) 0.0176(8) 0.0161(8) -0.0004(7) -0.0025(7) -0.0032(7)
C12 0.0212(9) 0.0228(9) 0.0204(9) -0.0007(7) -0.0045(7) -0.0014(7)
C13 0.0202(8) 0.0219(9) 0.0162(8) -0.0005(7) -0.0028(7) -0.0055(7)
C14 0.0311(10) 0.0181(9) 0.0235(9) -0.0015(7) -0.0033(8) -0.0045(8)
C15 0.0190(8) 0.0237(9) 0.0192(9) -0.0035(7) 0.0003(7) -0.0068(7)
C16 0.0211(9) 0.0330(11) 0.0320(11) 0.0011(8) -0.0047(8) -0.0074(8)
C17 0.0218(10) 0.0470(13) 0.0393(12) -0.0029(10) -0.0053(9) -0.0151(9)
C18 0.0307(11) 0.0419(12) 0.0322(11) -0.0097(9) 0.0046(9) -0.0226(10)
C19 0.0338(11) 0.0260(10) 0.0258(10) -0.0033(8) 0.0003(8) -0.0125(8)
C20 0.0232(9) 0.0255(10) 0.0224(9) -0.0032(7) -0.0022(7) -0.0068(8)
C21 0.0222(9) 0.0235(9) 0.0163(8) -0.0029(7) -0.0016(7) -0.0118(7)
C22 0.0239(9) 0.0238(9) 0.0168(8) 0.0003(7) -0.0045(7) -0.0114(7)
C23 0.0180(8) 0.0210(9) 0.0177(8) -0.0017(7) -0.0009(7) -0.0084(7)
C24 0.0368(11) 0.0272(10) 0.0250(10) -0.0035(8) -0.0074(8) -0.0171(9)
C25 0.0227(9) 0.0201(9) 0.0160(8) -0.0011(6) -0.0018(7) -0.0087(7)
C26 0.0239(9) 0.0239(9) 0.0205(9) -0.0025(7) -0.0050(7) -0.0099(7)
C27 0.0287(10) 0.0223(9) 0.0264(10) 0.0006(7) -0.0086(8) -0.0066(8)
C28 0.0407(12) 0.0203(10) 0.0382(12) 0.0034(8) -0.0093(9) -0.0141(9)
C29 0.0363(11) 0.0279(10) 0.0380(11) 0.0007(8) -0.0096(9) -0.0196(9)
C30 0.0244(9) 0.0254(9) 0.0273(10) 0.0019(7) -0.0075(8) -0.0105(8)
O1 0.0186(6) 0.0187(6) 0.0193(6) -0.0055(5) -0.0020(5) -0.0061(5)
C31 0.0192(8) 0.0152(8) 0.0150(8) 0.0004(6) -0.0042(6) -0.0064(6)
C32 0.0192(8) 0.0185(8) 0.0166(8) 0.0014(6) -0.0045(7) -0.0081(7)
C33 0.0248(9) 0.0226(9) 0.0174(8) -0.0025(7) -0.0044(7) -0.0125(7)
C34 0.0254(9) 0.0231(9) 0.0183(9) -0.0056(7) -0.0010(7) -0.0094(7)
C35 0.0173(8) 0.0229(9) 0.0219(9) -0.0019(7) -0.0014(7) -0.0070(7)
C36 0.0184(8) 0.0181(8) 0.0176(8) 0.0009(6) -0.0041(7) -0.0075(7)
C37 0.0196(9) 0.0270(9) 0.0179(8) -0.0023(7) -0.0036(7) -0.0105(7)
C38 0.0196(9) 0.0282(10) 0.0319(10) -0.0033(8) -0.0049(8) -0.0087(8)
C39 0.0231(9) 0.0322(10) 0.0238(9) 0.0004(8) -0.0036(7) -0.0157(8)
C40 0.0177(8) 0.0234(9) 0.0231(9) -0.0052(7) -0.0029(7) -0.0083(7)
C41 0.0284(10) 0.0358(11) 0.0337(11) 0.0055(9) -0.0114(8) -0.0203(9)
C42 0.0265(10) 0.0353(11) 0.0247(10) 0.0033(8) -0.0103(8) -0.0122(8)

loop_
_atom_type_symbol
_atom_type_description
_atom_type_scat_dispersion_real
_atom_type_scat_dispersion_imag
_atom_type_scat_source
C C 0.0033 0.0016 'International Tables Vol C Tables 4.2.6.8 and 6.1.1.4'
H H 0.0000 0.0000 'International Tables Vol C Tables 4.2.6.8 and 6.1.1.4'
B B 0.0013 0.0007 'International Tables Vol C Tables 4.2.6.8 and 6.1.1.4'
N N 0.0061 0.0033 'International Tables Vol C Tables 4.2.6.8 and 6.1.1.4'
O O 0.0106 0.0060 'International Tables Vol C Tables 4.2.6.8 and 6.1.1.4'
Ni Ni 0.3393 1.1124 'International Tables Vol C Tables 4.2.6.8 and 6.1.1.4'

loop_
_geom_angle_atom_site_label_1
_geom_angle_atom_site_label_2
_geom_angle_atom_site_label_3
_geom_angle
O1 Ni1 N4 130.14(6)
O1 Ni1 N6 119.72(5)
N4 Ni1 N6 88.63(6)
O1 Ni1 N2 121.91(5)
N4 Ni1 N2 91.52(6)
N6 Ni1 N2 95.53(6)
N1 B1 N5 108.87(14)
N1 B1 N3 108.20(14)
N5 B1 N3 109.23(14)
N1 B1 H1A 110.2
N5 B1 H1A 110.2
N3 B1 H1A 110.2
C1 N1 N2 110.64(14)
C1 N1 B1 129.19(15)
N2 N1 B1 119.79(14)
C3 N2 N1 106.08(14)
C3 N2 Ni1 140.71(12)
N1 N2 Ni1 112.33(10)
C11 N3 N4 110.18(14)
C11 N3 B1 130.46(14)
N4 N3 B1 119.36(13)
C13 N4 N3 106.70(13)
C13 N4 Ni1 137.67(12)
N3 N4 Ni1 113.40(10)
C21 N5 N6 110.22(14)
C21 N5 B1 130.11(14)
N6 N5 B1 119.54(13)
C23 N6 N5 106.31(13)
C23 N6 Ni1 139.61(12)
N5 N6 Ni1 114.08(10)
N1 C1 C2 107.50(15)
N1 C1 C4 122.10(16)
C2 C1 C4 130.39(17)
C1 C2 C3 106.40(16)
C1 C2 H2A 126.8
C3 C2 H2A 126.8
N2 C3 C2 109.35(15)
N2 C3 C5 124.47(16)
C2 C3 C5 126.09(16)
C1 C4 H4A 109.5
C1 C4 H4B 109.5
H4A C4 H4B 109.5
C1 C4 H4C 109.5
H4A C4 H4C 109.5
H4B C4 H4C 109.5
C10 C5 C6 118.61(17)
C10 C5 C3 122.11(16)
C6 C5 C3 119.21(17)
C7 C6 C5 120.40(19)
C7 C6 H6A 119.8
C5 C6 H6A 119.8
C8 C7 C6 120.4(2)
C8 C7 H7A 119.8
C6 C7 H7A 119.8
C7 C8 C9 119.72(19)
C7 C8 H8A 120.1
C9 C8 H8A 120.1
C8 C9 C10 120.08(19)
C8 C9 H9A 120.0
C10 C9 H9A 120.0
C5 C10 C9 120.75(17)
C5 C10 H10A 119.6
C9 C10 H10A 119.6
N3 C11 C12 107.52(15)
N3 C11 C14 122.64(16)
C12 C11 C14 129.82(16)
C11 C12 C13 106.11(15)
C11 C12 H12A 126.9
C13 C12 H12A 126.9
N4 C13 C12 109.47(16)
N4 C13 C15 122.60(15)
C12 C13 C15 127.66(16)
C11 C14 H14A 109.5
C11 C14 H14B 109.5
H14A C14 H14B 109.5
C11 C14 H14C 109.5
H14A C14 H14C 109.5
H14B C14 H14C 109.5
C20 C15 C16 118.76(17)
C20 C15 C13 120.64(16)
C16 C15 C13 120.42(17)
C17 C16 C15 120.74(19)
C17 C16 H16A 119.6
C15 C16 H16A 119.6
C16 C17 C18 119.84(19)
C16 C17 H17A 120.1
C18 C17 H17A 120.1
C19 C18 C17 119.88(18)
C19 C18 H18A 120.1
C17 C18 H18A 120.1
C18 C19 C20 120.54(19)
C18 C19 H19A 119.7
C20 C19 H19A 119.7
C19 C20 C15 120.23(17)
C19 C20 H20A 119.9
C15 C20 H20A 119.9
N5 C21 C22 107.78(15)
N5 C21 C24 123.48(16)
C22 C21 C24 128.73(16)
C21 C22 C23 106.13(15)
C21 C22 H22A 126.9
C23 C22 H22A 126.9
N6 C23 C22 109.55(15)
N6 C23 C25 124.81(15)
C22 C23 C25 125.49(16)
C21 C24 H24A 109.5
C21 C24 H24B 109.5
H24A C24 H24B 109.5
C21 C24 H24C 109.5
H24A C24 H24C 109.5
H24B C24 H24C 109.5
C30 C25 C26 118.45(16)
C30 C25 C23 122.70(16)
C26 C25 C23 118.64(15)
C27 C26 C25 120.84(17)
C27 C26 H26A 119.6
C25 C26 H26A 119.6
C28 C27 C26 120.01(18)
C28 C27 H27A 120.0
C26 C27 H27A 120.0
C27 C28 C29 120.00(18)
C27 C28 H28A 120.0
C29 C28 H28A 120.0
C30 C29 C28 120.24(18)
C30 C29 H29A 119.9
C28 C29 H29A 119.9
C29 C30 C25 120.46(17)
C29 C30 H30A 119.8
C25 C30 H30A 119.8
C31 O1 Ni1 147.77(11)
O1 C31 C36 121.74(15)
O1 C31 C32 118.25(15)
C36 C31 C32 119.99(15)
C33 C32 C31 118.96(15)
C33 C32 C37 121.96(15)
C31 C32 C37 119.07(15)
C34 C33 C32 121.23(16)
C34 C33 H33A 119.4
C32 C33 H33A 119.4
C33 C34 C35 119.57(16)
C33 C34 H34A 120.2
C35 C34 H34A 120.2
C34 C35 C36 121.24(16)
C34 C35 H35A 119.4
C36 C35 H35A 119.4
C35 C36 C31 118.87(15)
C35 C36 C40 119.40(15)
C31 C36 C40 121.67(15)
C32 C37 C39 112.89(14)
C32 C37 C38 111.65(14)
C39 C37 C38 110.57(14)
C32 C37 H37A 107.1
C39 C37 H37A 107.1
C38 C37 H37A 107.1
C37 C38 H38A 109.5
C37 C38 H38B 109.5
H38A C38 H38B 109.5
C37 C38 H38C 109.5
H38A C38 H38C 109.5
H38B C38 H38C 109.5
C37 C39 H39A 109.5
C37 C39 H39B 109.5
H39A C39 H39B 109.5
C37 C39 H39C 109.5
H39A C39 H39C 109.5
H39B C39 H39C 109.5
C36 C40 C41 112.79(15)
C36 C40 C42 109.25(14)
C41 C40 C42 110.25(15)
C36 C40 H40A 108.1
C41 C40 H40A 108.1
C42 C40 H40A 108.1
C40 C41 H41A 109.5
C40 C41 H41B 109.5
H41A C41 H41B 109.5
C40 C41 H41C 109.5
H41A C41 H41C 109.5
H41B C41 H41C 109.5
C40 C42 H42A 109.5
C40 C42 H42B 109.5
H42A C42 H42B 109.5
C40 C42 H42C 109.5
H42A C42 H42C 109.5
H42B C42 H42C 109.5

loop_
_geom_bond_atom_site_label_1
_geom_bond_atom_site_label_2
_geom_bond_distance
Ni1 O1 1.8214(11)
Ni1 N4 2.0174(14)
Ni1 N6 2.0246(14)
Ni1 N2 2.0459(15)
B1 N1 1.536(2)
B1 N5 1.543(2)
B1 N3 1.543(2)
B1 H1A 1.1200
N1 C1 1.348(2)
N1 N2 1.3762(19)
N2 C3 1.349(2)
N3 C11 1.352(2)
N3 N4 1.3700(19)
N4 C13 1.344(2)
N5 C21 1.349(2)
N5 N6 1.3729(19)
N6 C23 1.344(2)
C1 C2 1.374(2)
C1 C4 1.498(2)
C2 C3 1.405(2)
C2 H2A 0.9500
C3 C5 1.475(2)
C4 H4A 0.9800
C4 H4B 0.9800
C4 H4C 0.9800
C5 C10 1.388(3)
C5 C6 1.394(3)
C6 C7 1.388(3)
C6 H6A 0.9500
C7 C8 1.380(3)
C7 H7A 0.9500
C8 C9 1.380(3)
C8 H8A 0.9500
C9 C10 1.390(3)
C9 H9A 0.9500
C10 H10A 0.9500
C11 C12 1.381(3)
C11 C14 1.493(2)
C12 C13 1.400(2)
C12 H12A 0.9500
C13 C15 1.475(2)
C14 H14A 0.9800
C14 H14B 0.9800
C14 H14C 0.9800
C15 C20 1.392(3)
C15 C16 1.396(3)
C16 C17 1.384(3)
C16 H16A 0.9500
C17 C18 1.390(3)
C17 H17A 0.9500
C18 C19 1.374(3)
C18 H18A 0.9500
C19 C20 1.391(3)
C19 H19A 0.9500
C20 H20A 0.9500
C21 C22 1.373(2)
C21 C24 1.488(2)
C22 C23 1.400(2)
C22 H22A 0.9500
C23 C25 1.470(2)
C24 H24A 0.9800
C24 H24B 0.9800
C24 H24C 0.9800
C25 C30 1.397(2)
C25 C26 1.399(2)
C26 C27 1.380(3)
C26 H26A 0.9500
C27 C28 1.380(3)
C27 H27A 0.9500
C28 C29 1.387(3)
C28 H28A 0.9500
C29 C30 1.382(3)
C29 H29A 0.9500
C30 H30A 0.9500
O1 C31 1.3409(19)
C31 C36 1.407(2)
C31 C32 1.415(2)
C32 C33 1.390(2)
C32 C37 1.522(2)
C33 C34 1.384(2)
C33 H33A 0.9500
C34 C35 1.386(2)
C34 H34A 0.9500
C35 C36 1.395(2)
C35 H35A 0.9500
C36 C40 1.520(2)
C37 C39 1.529(2)
C37 C38 1.531(3)
C37 H37A 1.0000
C38 H38A 0.9800
C38 H38B 0.9800
C38 H38C 0.9800
C39 H39A 0.9800
C39 H39B 0.9800
C39 H39C 0.9800
C40 C41 1.525(2)
C40 C42 1.530(3)
C40 H40A 1.0000
C41 H41A 0.9800
C41 H41B 0.9800
C41 H41C 0.9800
C42 H42A 0.9800
C42 H42B 0.9800
C42 H42C 0.9800

loop_
_geom_torsion_atom_site_label_1
_geom_torsion_atom_site_label_2
_geom_torsion_atom_site_label_3
_geom_torsion_atom_site_label_4
_geom_torsion
N5 B1 N1 C1 117.37(18)
N3 B1 N1 C1 -124.03(18)
N5 B1 N1 N2 -70.34(19)
N3 B1 N1 N2 48.26(19)
C1 N1 N2 C3 1.42(18)
B1 N1 N2 C3 -172.20(15)
C1 N1 N2 Ni1 -170.15(11)
B1 N1 N2 Ni1 16.22(18)
O1 Ni1 N2 C3 -3.0(2)
N4 Ni1 N2 C3 137.89(19)
N6 Ni1 N2 C3 -133.34(19)
O1 Ni1 N2 N1 164.13(10)
N4 Ni1 N2 N1 -54.96(11)
N6 Ni1 N2 N1 33.81(11)
N1 B1 N3 C11 110.85(19)
N5 B1 N3 C11 -130.79(17)
N1 B1 N3 N4 -69.86(18)
N5 B1 N3 N4 48.50(19)
C11 N3 N4 C13 1.51(18)
B1 N3 N4 C13 -177.91(15)
C11 N3 N4 Ni1 -164.58(11)
B1 N3 N4 Ni1 15.99(18)
O1 Ni1 N4 C13 13.4(2)
N6 Ni1 N4 C13 142.31(18)
N2 Ni1 N4 C13 -122.19(18)
O1 Ni1 N4 N3 173.39(9)
N6 Ni1 N4 N3 -57.67(11)
N2 Ni1 N4 N3 37.82(11)
N1 B1 N5 C21 -117.61(18)
N3 B1 N5 C21 124.44(18)
N1 B1 N5 N6 57.60(19)
N3 B1 N5 N6 -60.35(19)
C21 N5 N6 C23 -1.00(18)
B1 N5 N6 C23 -177.10(14)
C21 N5 N6 Ni1 178.90(11)
B1 N5 N6 Ni1 2.81(18)
O1 Ni1 N6 C23 4.2(2)
N4 Ni1 N6 C23 -132.60(18)
N2 Ni1 N6 C23 136.01(18)
O1 Ni1 N6 N5 -175.67(10)
N4 Ni1 N6 N5 47.54(11)
N2 Ni1 N6 N5 -43.86(11)
N2 N1 C1 C2 -0.87(19)
B1 N1 C1 C2 171.98(16)
N2 N1 C1 C4 177.98(15)
B1 N1 C1 C4 -9.2(3)
N1 C1 C2 C3 0.0(2)
C4 C1 C2 C3 -178.73(18)
N1 N2 C3 C2 -1.40(19)
Ni1 N2 C3 C2 166.24(14)
N1 N2 C3 C5 175.22(15)
Ni1 N2 C3 C5 -17.1(3)
C1 C2 C3 N2 0.9(2)
C1 C2 C3 C5 -175.65(17)
N2 C3 C5 C10 -19.7(3)
C2 C3 C5 C10 156.33(18)
N2 C3 C5 C6 163.48(18)
C2 C3 C5 C6 -20.5(3)
C10 C5 C6 C7 -0.1(3)
C3 C5 C6 C7 176.84(19)
C5 C6 C7 C8 0.5(3)
C6 C7 C8 C9 -0.2(3)
C7 C8 C9 C10 -0.5(3)
C6 C5 C10 C9 -0.6(3)
C3 C5 C10 C9 -177.45(17)
C8 C9 C10 C5 0.9(3)
N4 N3 C11 C12 -0.83(19)
B1 N3 C11 C12 178.51(16)
N4 N3 C11 C14 -179.80(15)
B1 N3 C11 C14 -0.5(3)
N3 C11 C12 C13 -0.15(19)
C14 C11 C12 C13 178.72(17)
N3 N4 C13 C12 -1.59(18)
Ni1 N4 C13 C12 159.30(14)
N3 N4 C13 C15 172.81(15)
Ni1 N4 C13 C15 -26.3(3)
C11 C12 C13 N4 1.1(2)
C11 C12 C13 C15 -172.94(17)
N4 C13 C15 C20 -32.9(3)
C12 C13 C15 C20 140.44(19)
N4 C13 C15 C16 152.05(17)
C12 C13 C15 C16 -34.6(3)
C20 C15 C16 C17 0.0(3)
C13 C15 C16 C17 175.15(18)
C15 C16 C17 C18 -0.3(3)
C16 C17 C18 C19 0.5(3)
C17 C18 C19 C20 -0.4(3)
C18 C19 C20 C15 0.1(3)
C16 C15 C20 C19 0.1(3)
C13 C15 C20 C19 -175.06(16)
N6 N5 C21 C22 0.31(19)
B1 N5 C21 C22 175.87(16)
N6 N5 C21 C24 -179.52(15)
B1 N5 C21 C24 -4.0(3)
N5 C21 C22 C23 0.48(19)
C24 C21 C22 C23 -179.70(17)
N5 N6 C23 C22 1.30(18)
Ni1 N6 C23 C22 -178.57(13)
N5 N6 C23 C25 -174.56(15)
Ni1 N6 C23 C25 5.6(3)
C21 C22 C23 N6 -1.12(19)
C21 C22 C23 C25 174.70(16)
N6 C23 C25 C30 34.6(3)
C22 C23 C25 C30 -140.59(19)
N6 C23 C25 C26 -150.74(17)
C22 C23 C25 C26 34.1(3)
C30 C25 C26 C27 0.9(3)
C23 C25 C26 C27 -174.00(16)
C25 C26 C27 C28 -0.1(3)
C26 C27 C28 C29 -0.7(3)
C27 C28 C29 C30 0.8(3)
C28 C29 C30 C25 0.0(3)
C26 C25 C30 C29 -0.8(3)
C23 C25 C30 C29 173.83(17)
N4 Ni1 O1 C31 -140.09(19)
N6 Ni1 O1 C31 103.5(2)
N2 Ni1 O1 C31 -15.6(2)
Ni1 O1 C31 C36 -46.0(3)
Ni1 O1 C31 C32 135.60(17)
O1 C31 C32 C33 -177.70(15)
C36 C31 C32 C33 3.9(2)
O1 C31 C32 C37 3.5(2)
C36 C31 C32 C37 -174.90(15)
C31 C32 C33 C34 -1.0(3)
C37 C32 C33 C34 177.69(16)
C32 C33 C34 C35 -1.7(3)
C33 C34 C35 C36 1.6(3)
C34 C35 C36 C31 1.2(3)
C34 C35 C36 C40 -175.96(16)
O1 C31 C36 C35 177.70(15)
C32 C31 C36 C35 -3.9(2)
O1 C31 C36 C40 -5.2(2)
C32 C31 C36 C40 173.15(15)
C33 C32 C37 C39 -25.8(2)
C31 C32 C37 C39 152.90(15)
C33 C32 C37 C38 99.47(19)
C31 C32 C37 C38 -81.80(19)
C35 C36 C40 C41 -52.7(2)
C31 C36 C40 C41 130.23(17)
C35 C36 C40 C42 70.3(2)
C31 C36 C40 C42 -106.79(18)
